data_7060676
loop_
_publ_author_name
'Chisholm, Desmond T.'
'Hayes, Paul G.'

_publ_section_title
;
 Synthesis and characterization of group 13 dichloride (M = Ga, In),
 dimethyl (M = Al) and cationic methyl aluminum complexes supported by
 monoanionic NNN-pincer ligands
;
_journal_issue 33
_journal_name_full 'New Journal of Chemistry'
_journal_page_first 15043
_journal_page_last 15052
_journal_paper_doi 10.1039/D1NJ01064F
_journal_volume 45
_journal_year 2021
_chemical_formula_moiety 'C40 H64 Cl2 Ga N3 P2, C3 H3'
_chemical_formula_sum 'C43 H67 Cl2 Ga N3 P2'
_chemical_formula_weight 828.55
_chemical_name_systematic 'LGaCl2 (Dipp)'
_space_group_crystal_system monoclinic
_space_group_IT_number 14
_space_group_name_Hall '-P 2ybc'
_space_group_name_H-M_alt 'P 1 21/c 1'
_atom_sites_solution_hydrogens geom
_atom_sites_solution_primary dual
_audit_creation_date 2021-03-01
_audit_creation_method
;
Olex2 1.3
(compiled 2020.11.12 svn.r5f609507 for OlexSys, GUI svn.r6272)
;
_audit_update_record
;
2021-03-01 deposited with the CCDC.	2021-04-30 downloaded from the CCDC.
;
_cell_angle_alpha 90
_cell_angle_beta 99.4290(10)
_cell_angle_gamma 90
_cell_formula_units_Z 4
_cell_length_a 9.50090(10)
_cell_length_b 18.34940(10)
_cell_length_c 25.5029(2)
_cell_measurement_reflns_used 42634
_cell_measurement_temperature 100.01(13)
_cell_measurement_theta_max 79.4720
_cell_measurement_theta_min 4.2490
_cell_volume 4386.00(6)
_computing_cell_refinement 'CrysAlisPro 1.171.38.43 (Rigaku OD, 2015)'
_computing_data_collection 'CrysAlisPro 1.171.38.43 (Rigaku OD, 2015)'
_computing_data_reduction 'CrysAlisPro 1.171.38.43 (Rigaku OD, 2015)'
_computing_molecular_graphics 'Olex2 1.3 (Dolomanov et al., 2009)'
_computing_publication_material 'Olex2 1.3 (Dolomanov et al., 2009)'
_computing_structure_refinement 'SHELXL 2018/3 (Sheldrick, 2015)'
_computing_structure_solution 'SHELXT 2018/2 (Sheldrick, 2018)'
_diffrn_ambient_environment N~2~
_diffrn_ambient_temperature 100.01(13)
_diffrn_detector 'CCD plate'
_diffrn_detector_type 'Pilatus 200/300K'
_diffrn_measured_fraction_theta_full 1.000
_diffrn_measured_fraction_theta_max 0.990
_diffrn_measurement_details
;
List of Runs (angles in degrees, time in seconds):

  # Type    Start    End  Width  t~exp~   \w     \q     \k     \f   Frames
#--------------------------------------------------------------------------
  1  \w    -42.00  28.00   0.50    0.50    --  -38.50  38.00-180.00  140
  2  \w   -105.00 -35.00   0.50    0.50    --  -38.50 -38.00 150.00  140
  3  \w    -42.00  28.00   0.50    0.50    --  -38.50  36.00 110.00  140
  4  \w   -102.00 -27.00   0.50    0.50    --  -38.50 -57.00 -60.00  150
  5  \w    -50.00  25.00   0.50    0.50    --  -38.50  57.00-120.00  150
  6  \w    105.00 175.00   0.50    0.58    --  111.00  50.00-150.00  140
  7  \w     88.00 176.00   0.50    0.58    --  111.00  77.00-120.00  176
  8  \w     41.00 141.00   0.50    0.58    --  111.00 -89.00 128.00  200
  9  \w     48.00 126.00   0.50    0.58    --  111.00 -63.00 120.00  156
 10  \w    107.00 178.00   0.50    0.58    --  111.00  25.00-180.00  142
 11  \w    107.00 177.00   0.50    0.58    --  111.00  38.00   0.00  140
 12  \w     45.00 115.00   0.50    0.58    --  111.00 -38.00  90.00  140
 13  \w     41.00 121.00   0.50    0.58    --  111.00 -12.00-120.00  160
 14  \w    107.00 177.00   0.50    0.58    --  111.00  38.00  30.00  140
 15  \w    100.00 178.00   0.50    0.58    --  111.00 111.00-180.00  156
 16  \w     47.00 117.00   0.50    0.58    --  111.00 -50.00-180.00  140
 17  \w    100.00 178.00   0.50    0.58    --  111.00 111.00-150.00  156
 18  \w    -16.00  73.00   0.50    0.50    --   49.06 -77.00 -30.00  178
 19  \w     26.00 114.00   0.50    0.50    --   49.06  77.00-150.00  176
 20  \w     26.00 114.00   0.50    0.50    --   49.06  77.00  90.00  176
 21  \w     37.00 112.00   0.50    0.50    --   49.06  57.00   0.00  150
 22  \w    107.00 178.00   0.50    0.58    --  111.00  25.00  90.00  142
 23  \w     41.00 116.00   0.50    0.58    --  111.00-111.00   0.00  150
 24  \w    107.00 178.00   0.50    0.58    --  111.00  25.00 -60.00  142
 25  \w    107.00 178.00   0.50    0.58    --  111.00  25.00 -30.00  142
 26  \w     41.00 116.00   0.50    0.58    --  111.00-111.00  60.00  150
 27  \w     88.00 126.00   0.50    0.58    --  111.00  77.00  60.00   76
 28  \w     88.00 176.00   0.50    0.58    --  111.00  77.00 120.00  176
;
_diffrn_measurement_device 'four-circle diffractometer'
_diffrn_measurement_device_type 'SuperNova, Dual, Cu at zero, Pilatus 200/300K'
_diffrn_measurement_method '\w scans'
_diffrn_orient_matrix_type 'CrysAlisPro convention (1999,Acta A55,543-557)'
_diffrn_orient_matrix_UB_11 0.0412839000
_diffrn_orient_matrix_UB_12 -0.0755109000
_diffrn_orient_matrix_UB_13 0.0240107000
_diffrn_orient_matrix_UB_21 -0.1498840000
_diffrn_orient_matrix_UB_22 -0.0080407000
_diffrn_orient_matrix_UB_23 0.0150219000
_diffrn_orient_matrix_UB_31 -0.0534218000
_diffrn_orient_matrix_UB_32 -0.0357611000
_diffrn_orient_matrix_UB_33 -0.0542890000
_diffrn_radiation_monochromator mirror
_diffrn_radiation_probe x-ray
_diffrn_radiation_type 'Cu K\a'
_diffrn_radiation_wavelength 1.54184
_diffrn_reflns_av_R_equivalents 0.0426
_diffrn_reflns_av_unetI/netI 0.0251
_diffrn_reflns_Laue_measured_fraction_full 1.000
_diffrn_reflns_Laue_measured_fraction_max 0.990
_diffrn_reflns_limit_h_max 12
_diffrn_reflns_limit_h_min -12
_diffrn_reflns_limit_k_max 23
_diffrn_reflns_limit_k_min -22
_diffrn_reflns_limit_l_max 31
_diffrn_reflns_limit_l_min -32
_diffrn_reflns_number 59393
_diffrn_reflns_point_group_measured_fraction_full 1.000
_diffrn_reflns_point_group_measured_fraction_max 0.990
_diffrn_reflns_theta_full 67.684
_diffrn_reflns_theta_max 79.813
_diffrn_reflns_theta_min 3.514
_diffrn_source 'micro-focus sealed X-ray tube'
_diffrn_source_type 'SuperNova (Cu) X-ray Source'
_exptl_absorpt_coefficient_mu 2.905
_exptl_absorpt_correction_T_max 1.00000
_exptl_absorpt_correction_T_min 0.55883
_exptl_absorpt_correction_type multi-scan
_exptl_absorpt_process_details
;
CrysAlisPro 1.171.38.43 (Rigaku Oxford Diffraction, 2015)
Empirical absorption correction using spherical harmonics,
 implemented in SCALE3 ABSPACK scaling algorithm.
;
_exptl_crystal_colour 'clear whiteish colourless'
_exptl_crystal_colour_lustre clear
_exptl_crystal_colour_modifier whiteish
_exptl_crystal_colour_primary colourless
_exptl_crystal_density_diffrn 1.255
_exptl_crystal_description plate
_exptl_crystal_F_000 1764
_exptl_crystal_preparation 'Prepared using paratone oil'
_exptl_crystal_recrystallization_method 'crystallised from benzene'
_exptl_crystal_size_max 0.32
_exptl_crystal_size_mid 0.16
_exptl_crystal_size_min 0.07
_refine_diff_density_max 0.395
_refine_diff_density_min -0.443
_refine_diff_density_rms 0.060
_refine_ls_extinction_method none
_refine_ls_goodness_of_fit_ref 1.066
_refine_ls_hydrogen_treatment constr
_refine_ls_matrix_type full
_refine_ls_number_parameters 476
_refine_ls_number_reflns 9471
_refine_ls_number_restraints 0
_refine_ls_restrained_S_all 1.066
_refine_ls_R_factor_all 0.0323
_refine_ls_R_factor_gt 0.0295
_refine_ls_shift/su_max 0.003
_refine_ls_shift/su_mean 0.000
_refine_ls_structure_factor_coef Fsqd
_refine_ls_weighting_details 'w=1/[\s^2^(Fo^2^)+(0.0343P)^2^+3.0417P] where P=(Fo^2^+2Fc^2^)/3'
_refine_ls_weighting_scheme calc
_refine_ls_wR_factor_gt 0.0754
_refine_ls_wR_factor_ref 0.0776
_reflns_Friedel_coverage 0.000
_reflns_number_gt 8755
_reflns_number_total 9471
_reflns_threshold_expression 'I > 2\s(I)'
_cod_data_source_file d1nj01064f2.cif
_cod_data_source_block ph16061
_cod_depositor_comments 'Adding full bibliography for 7060669--7060676.cif.'
_cod_database_code 7060676
_shelx_shelxl_version_number 2018/3
_chemical_oxdiff_formula 'C40 H64 Cl2 Ga N3 P2'
_chemical_oxdiff_usercomment 'Large clear block'
_shelx_space_group_comment
;
The symmetry employed for this shelxl refinement is uniquely defined
by the following loop, which should always be used as a source of
symmetry information in preference to the above space-group names.
They are only intended as comments.
;
_shelx_estimated_absorpt_t_max 0.822
_shelx_estimated_absorpt_t_min 0.457
_reflns_odcompleteness_completeness 99.83
_reflns_odcompleteness_iscentric 1
_reflns_odcompleteness_theta 77.17
_olex2_refinement_description
;
1. Fixed Uiso
 At 1.2 times of:
  All C(H) groups
 At 1.5 times of:
  All C(H,H,H) groups
2.a Ternary CH refined with riding coordinates:
 C21(H21), C9(H9), C27(H27), C39(H39), C6(H6), C36(H36), C18(H18), C24(H24)
2.b Aromatic/amide H refined with riding coordinates:
 C33(H33), C3(H3), C2(H2), C32(H32), C13(H13), C31(H31), C15(H15), C14(H14),
 C01D(H01D), C01E(H01E), C01F(H01F)
2.c Idealised Me refined as rotating group:
 C20(H20A,H20B,H20C), C7(H7A,H7B,H7C), C10(H10A,H10B,H10C), C19(H19A,H19B,
 H19C), C8(H8A,H8B,H8C), C28(H28A,H28B,H28C), C22(H22A,H22B,H22C), C38(H38A,
 H38B,H38C), C5(H5A,H5B,H5C), C23(H23A,H23B,H23C), C37(H37A,H37B,H37C),
 C26(H26A,H26B,H26C), C25(H25A,H25B,H25C), C17(H17A,H17B,H17C), C35(H35A,H35B,
 H35C), C40(H40A,H40B,H40C)
;
_olex2_exptl_crystal_mounting_method 'Mounted on a MiTeGen spoon at 100 K'
_olex2_submission_special_instructions 'No special instructions were received'
_oxdiff_exptl_absorpt_empirical_details
;
Empirical correction (ABSPACK) includes:
- Absorption correction using spherical harmonics
- Frame scaling
;
_oxdiff_exptl_absorpt_empirical_full_max 1.462
_oxdiff_exptl_absorpt_empirical_full_min 0.733

loop_
_space_group_symop_operation_xyz
'x, y, z'
'-x, y+1/2, -z+1/2'
'-x, -y, -z'
'x, -y-1/2, z-1/2'

loop_
_atom_site_label
_atom_site_type_symbol
_atom_site_fract_x
_atom_site_fract_y
_atom_site_fract_z
_atom_site_U_iso_or_equiv
_atom_site_adp_type
_atom_site_occupancy
_atom_site_site_symmetry_order
_atom_site_calc_flag
_atom_site_refinement_flags_posn
_atom_site_refinement_flags_adp
_atom_site_refinement_flags_occupancy
_atom_site_disorder_assembly
_atom_site_disorder_group
Ga1 Ga 0.20126(2) 0.26748(2) 0.35642(2) 0.01133(5) Uani 1 1 d . . . . .
Cl2 Cl 0.00113(4) 0.27495(2) 0.38847(2) 0.01795(8) Uani 1 1 d . . . . .
Cl1 Cl 0.17071(4) 0.16984(2) 0.30424(2) 0.01785(8) Uani 1 1 d . . . . .
P2 P 0.27357(4) 0.38586(2) 0.27282(2) 0.01265(8) Uani 1 1 d . . . . .
P1 P 0.48793(4) 0.21922(2) 0.43376(2) 0.01237(8) Uani 1 1 d . . . . .
N1 N 0.38989(12) 0.30842(6) 0.35522(5) 0.0125(2) Uani 1 1 d . . . . .
N3 N 0.14218(12) 0.35401(7) 0.30014(5) 0.0129(2) Uani 1 1 d . . . . .
N2 N 0.31514(12) 0.22006(6) 0.42863(5) 0.0121(2) Uani 1 1 d . . . . .
C29 C 0.00500(15) 0.38756(8) 0.28081(6) 0.0136(3) Uani 1 1 d . . . . .
C1 C 0.51354(15) 0.28154(8) 0.38302(6) 0.0141(3) Uani 1 1 d . . . . .
C11 C 0.24706(15) 0.19131(8) 0.47085(6) 0.0130(3) Uani 1 1 d . . . . .
C21 C 0.21879(16) 0.06626(8) 0.42449(6) 0.0152(3) Uani 1 1 d . . . . .
H21 H 0.271069 0.091854 0.399958 0.018 Uiso 1 1 calc R U . . .
C33 C -0.19631(16) 0.40127(9) 0.20950(6) 0.0188(3) Uani 1 1 d . . . . .
H33 H -0.251507 0.383728 0.178578 0.023 Uiso 1 1 calc R U . . .
C34 C -0.08294(15) 0.35913(8) 0.23518(6) 0.0159(3) Uani 1 1 d . . . . .
C9 C 0.56884(16) 0.13197(8) 0.41927(7) 0.0180(3) Uani 1 1 d . . . . .
H9 H 0.531924 0.094457 0.440771 0.022 Uiso 1 1 calc R U . . .
C30 C -0.03965(16) 0.45136(8) 0.30492(6) 0.0166(3) Uani 1 1 d . . . . .
C27 C 0.28701(16) 0.35150(9) 0.20604(6) 0.0185(3) Uani 1 1 d . . . . .
H27 H 0.195573 0.360578 0.183006 0.022 Uiso 1 1 calc R U . . .
C12 C 0.21561(16) 0.23720(8) 0.51224(6) 0.0165(3) Uani 1 1 d . . . . .
C16 C 0.20680(16) 0.11706(8) 0.47052(6) 0.0150(3) Uani 1 1 d . . . . .
C3 C 0.57203(16) 0.35451(8) 0.31948(6) 0.0183(3) Uani 1 1 d . . . . .
H3 H 0.623121 0.380697 0.297662 0.022 Uiso 1 1 calc R U . . .
C4 C 0.42457(15) 0.35281(8) 0.31646(6) 0.0143(3) Uani 1 1 d . . . . .
C39 C -0.06548(16) 0.28194(8) 0.21616(6) 0.0175(3) Uani 1 1 d . . . . .
H39 H 0.029778 0.264896 0.232007 0.021 Uiso 1 1 calc R U . . .
C2 C 0.62864(16) 0.30888(8) 0.36198(6) 0.0181(3) Uani 1 1 d . . . . .
H2 H 0.724594 0.298915 0.373735 0.022 Uiso 1 1 calc R U . . .
C6 C 0.57826(16) 0.25164(9) 0.49855(6) 0.0183(3) Uani 1 1 d . . . . .
H6 H 0.519336 0.291751 0.508176 0.022 Uiso 1 1 calc R U . . .
C36 C 0.02389(17) 0.47723(9) 0.36047(7) 0.0203(3) Uani 1 1 d . . . . .
H36 H 0.109321 0.448256 0.373193 0.024 Uiso 1 1 calc R U . . .
C20 C 0.07015(17) 0.04779(9) 0.39446(6) 0.0202(3) Uani 1 1 d . . . . .
H20A H 0.017589 0.021750 0.417576 0.030 Uiso 1 1 calc R U . . .
H20B H 0.078964 0.018053 0.364201 0.030 Uiso 1 1 calc R U . . .
H20C H 0.020649 0.091981 0.382778 0.030 Uiso 1 1 calc R U . . .
C18 C 0.24416(17) 0.31909(8) 0.51512(6) 0.0184(3) Uani 1 1 d . . . . .
H18 H 0.291488 0.332844 0.485202 0.022 Uiso 1 1 calc R U . . .
C7 C 0.57778(18) 0.19382(10) 0.54217(7) 0.0241(3) Uani 1 1 d . . . . .
H7A H 0.484026 0.173179 0.539494 0.036 Uiso 1 1 calc R U . . .
H7B H 0.604134 0.216097 0.576432 0.036 Uiso 1 1 calc R U . . .
H7C H 0.644891 0.156076 0.537819 0.036 Uiso 1 1 calc R U . . .
C10 C 0.52310(18) 0.11116(9) 0.36079(7) 0.0234(3) Uani 1 1 d . . . . .
H10A H 0.422315 0.118818 0.350803 0.035 Uiso 1 1 calc R U . . .
H10B H 0.544876 0.060773 0.355915 0.035 Uiso 1 1 calc R U . . .
H10C H 0.573448 0.140858 0.339000 0.035 Uiso 1 1 calc R U . . .
C24 C 0.27309(16) 0.48577(8) 0.27072(6) 0.0185(3) Uani 1 1 d . . . . .
H24 H 0.229208 0.500875 0.301187 0.022 Uiso 1 1 calc R U . . .
C32 C -0.22795(16) 0.46839(9) 0.22910(7) 0.0209(3) Uani 1 1 d . . . . .
H32 H -0.297763 0.497860 0.209941 0.025 Uiso 1 1 calc R U . . .
C13 C 0.15236(19) 0.20690(9) 0.55268(7) 0.0241(3) Uani 1 1 d . . . . .
H13 H 0.131973 0.236854 0.579885 0.029 Uiso 1 1 calc R U . . .
C19 C 0.34080(19) 0.34207(9) 0.56734(7) 0.0232(3) Uani 1 1 d . . . . .
H19A H 0.287779 0.339094 0.596241 0.035 Uiso 1 1 calc R U . . .
H19B H 0.372793 0.391241 0.564083 0.035 Uiso 1 1 calc R U . . .
H19C H 0.421780 0.310138 0.574099 0.035 Uiso 1 1 calc R U . . .
C31 C -0.15430(16) 0.49115(9) 0.27766(7) 0.0201(3) Uani 1 1 d . . . . .
H31 H -0.181778 0.534059 0.292561 0.024 Uiso 1 1 calc R U . . .
C8 C 0.73258(17) 0.12970(9) 0.43259(7) 0.0248(3) Uani 1 1 d . . . . .
H8A H 0.772016 0.167831 0.413679 0.037 Uiso 1 1 calc R U . . .
H8B H 0.766191 0.083361 0.422285 0.037 Uiso 1 1 calc R U . . .
H8C H 0.761776 0.136504 0.470119 0.037 Uiso 1 1 calc R U . . .
C28 C 0.3144(2) 0.26923(9) 0.20683(7) 0.0249(4) Uani 1 1 d . . . . .
H28A H 0.405772 0.259154 0.227813 0.037 Uiso 1 1 calc R U . . .
H28B H 0.313374 0.252181 0.171180 0.037 Uiso 1 1 calc R U . . .
H28C H 0.241296 0.244772 0.221994 0.037 Uiso 1 1 calc R U . . .
C15 C 0.14533(18) 0.08942(9) 0.51249(7) 0.0222(3) Uani 1 1 d . . . . .
H15 H 0.121682 0.040256 0.512734 0.027 Uiso 1 1 calc R U . . .
C22 C 0.29915(18) -0.00437(9) 0.44189(7) 0.0232(3) Uani 1 1 d . . . . .
H22A H 0.389609 0.007183 0.462989 0.035 Uiso 1 1 calc R U . . .
H22B H 0.314212 -0.031379 0.411048 0.035 Uiso 1 1 calc R U . . .
H22C H 0.243972 -0.033166 0.462534 0.035 Uiso 1 1 calc R U . . .
C38 C -0.07931(19) 0.27467(10) 0.15587(7) 0.0252(4) Uani 1 1 d . . . . .
H38A H -0.053561 0.226133 0.147069 0.038 Uiso 1 1 calc R U . . .
H38B H -0.016989 0.309025 0.142902 0.038 Uiso 1 1 calc R U . . .
H38C H -0.176088 0.284290 0.139760 0.038 Uiso 1 1 calc R U . . .
C5 C 0.72796(18) 0.28411(9) 0.49996(7) 0.0250(4) Uani 1 1 d . . . . .
H5A H 0.794582 0.245645 0.496828 0.037 Uiso 1 1 calc R U . . .
H5B H 0.756340 0.309341 0.532974 0.037 Uiso 1 1 calc R U . . .
H5C H 0.726474 0.317607 0.470962 0.037 Uiso 1 1 calc R U . . .
C23 C 0.42086(18) 0.52167(9) 0.27964(7) 0.0246(3) Uani 1 1 d . . . . .
H23A H 0.475581 0.503675 0.312043 0.037 Uiso 1 1 calc R U . . .
H23B H 0.410382 0.573543 0.282038 0.037 Uiso 1 1 calc R U . . .
H23C H 0.469118 0.510270 0.250408 0.037 Uiso 1 1 calc R U . . .
C37 C -0.08554(19) 0.46455(9) 0.39790(7) 0.0250(3) Uani 1 1 d . . . . .
H37A H -0.043711 0.477351 0.433554 0.038 Uiso 1 1 calc R U . . .
H37B H -0.112930 0.414141 0.396724 0.038 Uiso 1 1 calc R U . . .
H37C H -0.168210 0.494251 0.386747 0.038 Uiso 1 1 calc R U . . .
C26 C 0.40421(19) 0.38965(10) 0.18130(7) 0.0273(4) Uani 1 1 d . . . . .
H26A H 0.384410 0.440916 0.178311 0.041 Uiso 1 1 calc R U . . .
H26B H 0.406602 0.369762 0.146634 0.041 Uiso 1 1 calc R U . . .
H26C H 0.494891 0.382101 0.203471 0.041 Uiso 1 1 calc R U . . .
C25 C 0.17542(18) 0.51673(9) 0.22193(7) 0.0255(4) Uani 1 1 d . . . . .
H25A H 0.218931 0.509612 0.190892 0.038 Uiso 1 1 calc R U . . .
H25B H 0.161100 0.567880 0.226977 0.038 Uiso 1 1 calc R U . . .
H25C H 0.085108 0.492085 0.217377 0.038 Uiso 1 1 calc R U . . .
C17 C 0.10455(19) 0.36221(9) 0.51105(7) 0.0258(4) Uani 1 1 d . . . . .
H17A H 0.042771 0.349522 0.478678 0.039 Uiso 1 1 calc R U . . .
H17B H 0.124928 0.413452 0.511099 0.039 Uiso 1 1 calc R U . . .
H17C H 0.058553 0.350644 0.540832 0.039 Uiso 1 1 calc R U . . .
C35 C 0.0648(2) 0.55858(9) 0.36372(8) 0.0292(4) Uani 1 1 d . . . . .
H35A H -0.019662 0.587739 0.354959 0.044 Uiso 1 1 calc R U . . .
H35B H 0.128625 0.568716 0.339082 0.044 Uiso 1 1 calc R U . . .
H35C H 0.110973 0.569954 0.399126 0.044 Uiso 1 1 calc R U . . .
C14 C 0.1189(2) 0.13357(10) 0.55367(7) 0.0269(4) Uani 1 1 d . . . . .
H14 H 0.079149 0.114293 0.581645 0.032 Uiso 1 1 calc R U . . .
C40 C -0.1757(2) 0.23296(10) 0.23659(8) 0.0290(4) Uani 1 1 d . . . . .
H40A H -0.270105 0.249637 0.222459 0.044 Uiso 1 1 calc R U . . .
H40B H -0.161813 0.234912 0.274702 0.044 Uiso 1 1 calc R U . . .
H40C H -0.164242 0.183677 0.225372 0.044 Uiso 1 1 calc R U . . .
C01D C 0.4623(2) 0.54207(10) 0.54055(8) 0.0354(4) Uani 1 1 d . . . . .
H01D H 0.436976 0.570182 0.567888 0.042 Uiso 1 1 calc R U . . .
C01E C 0.6382(2) 0.47538(10) 0.50296(9) 0.0370(5) Uani 1 1 d . . . . .
H01E H 0.731372 0.458697 0.505150 0.044 Uiso 1 1 calc R U . . .
C01F C 0.6007(2) 0.51761(10) 0.54334(9) 0.0373(5) Uani 1 1 d . . . . .
H01F H 0.668986 0.529607 0.572513 0.045 Uiso 1 1 calc R U . . .

loop_
_atom_site_aniso_label
_atom_site_aniso_U_11
_atom_site_aniso_U_22
_atom_site_aniso_U_33
_atom_site_aniso_U_23
_atom_site_aniso_U_13
_atom_site_aniso_U_12
Ga1 0.00916(9) 0.01204(9) 0.01278(10) 0.00053(6) 0.00178(7) -0.00075(6)
Cl2 0.01106(15) 0.02341(18) 0.02025(18) 0.00454(13) 0.00510(13) 0.00210(12)
Cl1 0.02260(17) 0.01353(16) 0.01622(17) -0.00095(12) -0.00038(13) -0.00056(12)
P2 0.01039(16) 0.01453(17) 0.01287(17) 0.00313(13) 0.00148(13) 0.00003(12)
P1 0.01002(16) 0.01206(16) 0.01449(18) 0.00249(13) 0.00039(13) 0.00090(12)
N1 0.0106(5) 0.0134(5) 0.0138(6) 0.0027(5) 0.0021(4) 0.0008(4)
N3 0.0097(5) 0.0148(6) 0.0139(6) 0.0037(5) 0.0010(4) 0.0004(4)
N2 0.0099(5) 0.0128(5) 0.0132(6) 0.0026(4) 0.0010(4) 0.0010(4)
C29 0.0113(6) 0.0151(7) 0.0148(7) 0.0037(5) 0.0031(5) 0.0004(5)
C1 0.0098(6) 0.0151(7) 0.0167(7) 0.0024(5) 0.0004(5) 0.0016(5)
C11 0.0118(6) 0.0152(7) 0.0118(7) 0.0018(5) 0.0011(5) -0.0010(5)
C21 0.0165(7) 0.0118(6) 0.0172(7) -0.0001(5) 0.0026(6) -0.0008(5)
C33 0.0117(7) 0.0268(8) 0.0171(7) 0.0055(6) -0.0005(6) -0.0018(6)
C34 0.0136(7) 0.0184(7) 0.0164(7) 0.0038(6) 0.0042(6) -0.0013(5)
C9 0.0144(7) 0.0140(7) 0.0258(8) 0.0035(6) 0.0040(6) 0.0035(5)
C30 0.0146(7) 0.0162(7) 0.0193(7) 0.0033(6) 0.0038(6) -0.0002(5)
C27 0.0163(7) 0.0245(8) 0.0151(7) 0.0018(6) 0.0036(6) -0.0023(6)
C12 0.0176(7) 0.0159(7) 0.0159(7) -0.0003(6) 0.0024(6) -0.0022(5)
C16 0.0160(7) 0.0148(7) 0.0139(7) 0.0015(5) 0.0014(5) -0.0001(5)
C3 0.0124(7) 0.0205(7) 0.0224(8) 0.0062(6) 0.0044(6) -0.0005(5)
C4 0.0135(7) 0.0148(7) 0.0145(7) 0.0031(5) 0.0024(5) -0.0001(5)
C39 0.0158(7) 0.0203(7) 0.0151(7) 0.0003(6) -0.0013(6) -0.0011(6)
C2 0.0114(6) 0.0203(7) 0.0227(8) 0.0054(6) 0.0032(6) -0.0001(5)
C6 0.0168(7) 0.0184(7) 0.0181(7) 0.0017(6) -0.0023(6) 0.0017(6)
C36 0.0202(7) 0.0182(7) 0.0222(8) -0.0030(6) 0.0031(6) 0.0025(6)
C20 0.0197(7) 0.0215(8) 0.0193(8) -0.0019(6) 0.0031(6) -0.0043(6)
C18 0.0220(7) 0.0153(7) 0.0187(7) -0.0024(6) 0.0058(6) -0.0010(6)
C7 0.0231(8) 0.0283(9) 0.0189(8) 0.0065(7) -0.0025(6) 0.0011(6)
C10 0.0210(8) 0.0219(8) 0.0282(9) -0.0048(7) 0.0068(7) 0.0029(6)
C24 0.0170(7) 0.0160(7) 0.0227(8) 0.0049(6) 0.0034(6) 0.0000(5)
C32 0.0141(7) 0.0253(8) 0.0236(8) 0.0112(6) 0.0040(6) 0.0046(6)
C13 0.0320(9) 0.0224(8) 0.0199(8) -0.0048(6) 0.0106(7) -0.0068(7)
C19 0.0306(9) 0.0184(7) 0.0204(8) -0.0029(6) 0.0029(7) -0.0035(6)
C31 0.0167(7) 0.0177(7) 0.0273(8) 0.0048(6) 0.0074(6) 0.0037(6)
C8 0.0164(7) 0.0243(8) 0.0341(9) 0.0064(7) 0.0054(7) 0.0067(6)
C28 0.0287(9) 0.0258(9) 0.0222(8) -0.0025(7) 0.0107(7) -0.0013(7)
C15 0.0304(9) 0.0170(7) 0.0200(8) 0.0011(6) 0.0065(7) -0.0083(6)
C22 0.0260(8) 0.0143(7) 0.0290(9) 0.0031(6) 0.0040(7) 0.0024(6)
C38 0.0274(9) 0.0299(9) 0.0175(8) -0.0035(7) 0.0013(7) -0.0006(7)
C5 0.0181(8) 0.0241(8) 0.0291(9) 0.0025(7) -0.0070(7) -0.0033(6)
C23 0.0213(8) 0.0189(8) 0.0328(9) 0.0038(7) 0.0020(7) -0.0044(6)
C37 0.0316(9) 0.0212(8) 0.0237(8) 0.0006(6) 0.0085(7) 0.0048(7)
C26 0.0269(9) 0.0349(9) 0.0226(8) 0.0005(7) 0.0113(7) -0.0062(7)
C25 0.0215(8) 0.0227(8) 0.0316(9) 0.0119(7) 0.0022(7) 0.0027(6)
C17 0.0277(9) 0.0226(8) 0.0275(9) -0.0061(7) 0.0055(7) 0.0041(7)
C35 0.0319(9) 0.0209(8) 0.0365(10) -0.0064(7) 0.0104(8) -0.0016(7)
C14 0.0390(10) 0.0255(8) 0.0192(8) -0.0024(7) 0.0132(7) -0.0121(7)
C40 0.0334(10) 0.0244(9) 0.0304(10) -0.0005(7) 0.0083(8) -0.0093(7)
C01D 0.0482(12) 0.0203(8) 0.0374(11) -0.0003(7) 0.0066(9) -0.0014(8)
C01E 0.0291(9) 0.0247(9) 0.0558(13) 0.0061(9) 0.0025(9) -0.0013(7)
C01F 0.0395(11) 0.0250(9) 0.0409(11) 0.0036(8) -0.0126(9) -0.0084(8)

loop_
_atom_type_symbol
_atom_type_description
_atom_type_scat_dispersion_real
_atom_type_scat_dispersion_imag
_atom_type_scat_source
C C 0.0181 0.0091 'International Tables Vol C Tables 4.2.6.8 and 6.1.1.4'
H H 0.0000 0.0000 'International Tables Vol C Tables 4.2.6.8 and 6.1.1.4'
Cl Cl 0.3639 0.7018 'International Tables Vol C Tables 4.2.6.8 and 6.1.1.4'
Ga Ga -1.2846 0.7763 'International Tables Vol C Tables 4.2.6.8 and 6.1.1.4'
N N 0.0311 0.0180 'International Tables Vol C Tables 4.2.6.8 and 6.1.1.4'
P P 0.2955 0.4335 'International Tables Vol C Tables 4.2.6.8 and 6.1.1.4'

loop_
_geom_angle_atom_site_label_1
_geom_angle_atom_site_label_2
_geom_angle_atom_site_label_3
_geom_angle
_geom_angle_site_symmetry_1
_geom_angle_site_symmetry_3
_geom_angle_publ_flag
Cl2 Ga1 Cl1 103.731(15) . . ?
N1 Ga1 Cl2 146.89(4) . . ?
N1 Ga1 Cl1 109.37(4) . . ?
N1 Ga1 N3 81.09(5) . . ?
N1 Ga1 N2 80.51(5) . . ?
N3 Ga1 Cl2 93.16(3) . . ?
N3 Ga1 Cl1 101.61(3) . . ?
N3 Ga1 N2 154.85(5) . . ?
N2 Ga1 Cl2 92.94(3) . . ?
N2 Ga1 Cl1 100.59(3) . . ?
N3 P2 C27 116.48(7) . . ?
N3 P2 C4 101.89(6) . . ?
N3 P2 C24 111.81(7) . . ?
C4 P2 C27 106.99(7) . . ?
C4 P2 C24 110.99(7) . . ?
C24 P2 C27 108.41(7) . . ?
N2 P1 C1 101.11(6) . . ?
N2 P1 C9 116.22(7) . . ?
N2 P1 C6 112.79(7) . . ?
C1 P1 C9 107.63(7) . . ?
C1 P1 C6 110.41(7) . . ?
C6 P1 C9 108.33(7) . . ?
C1 N1 Ga1 124.73(10) . . ?
C1 N1 C4 107.69(12) . . ?
C4 N1 Ga1 125.06(10) . . ?
P2 N3 Ga1 114.47(6) . . ?
C29 N3 Ga1 131.34(9) . . ?
C29 N3 P2 114.15(9) . . ?
P1 N2 Ga1 115.51(6) . . ?
C11 N2 Ga1 124.05(9) . . ?
C11 N2 P1 120.43(10) . . ?
C34 C29 N3 119.90(13) . . ?
C34 C29 C30 118.81(13) . . ?
C30 C29 N3 121.18(13) . . ?
N1 C1 P1 113.82(10) . . ?
N1 C1 C2 109.57(13) . . ?
C2 C1 P1 136.55(12) . . ?
C12 C11 N2 120.82(13) . . ?
C16 C11 N2 120.08(13) . . ?
C16 C11 C12 119.07(13) . . ?
C16 C21 H21 108.0 . . ?
C16 C21 C20 110.06(12) . . ?
C16 C21 C22 113.10(13) . . ?
C20 C21 H21 108.0 . . ?
C20 C21 C22 109.44(13) . . ?
C22 C21 H21 108.0 . . ?
C34 C33 H33 119.3 . . ?
C32 C33 H33 119.3 . . ?
C32 C33 C34 121.35(15) . . ?
C29 C34 C39 121.77(13) . . ?
C33 C34 C29 119.11(14) . . ?
C33 C34 C39 118.91(14) . . ?
P1 C9 H9 107.4 . . ?
C10 C9 P1 110.57(11) . . ?
C10 C9 H9 107.4 . . ?
C10 C9 C8 108.89(13) . . ?
C8 C9 P1 114.84(11) . . ?
C8 C9 H9 107.4 . . ?
C29 C30 C36 124.02(13) . . ?
C31 C30 C29 118.62(14) . . ?
C31 C30 C36 117.26(14) . . ?
P2 C27 H27 107.9 . . ?
C28 C27 P2 111.29(11) . . ?
C28 C27 H27 107.9 . . ?
C28 C27 C26 108.75(14) . . ?
C26 C27 P2 112.90(11) . . ?
C26 C27 H27 107.9 . . ?
C11 C12 C18 124.21(13) . . ?
C13 C12 C11 118.88(14) . . ?
C13 C12 C18 116.90(14) . . ?
C11 C16 C21 122.79(13) . . ?
C15 C16 C11 119.47(14) . . ?
C15 C16 C21 117.63(13) . . ?
C4 C3 H3 126.7 . . ?
C4 C3 C2 106.51(13) . . ?
C2 C3 H3 126.7 . . ?
N1 C4 P2 113.15(10) . . ?
N1 C4 C3 109.54(13) . . ?
C3 C4 P2 137.01(12) . . ?
C34 C39 H39 108.0 . . ?
C34 C39 C38 114.08(13) . . ?
C34 C39 C40 108.80(13) . . ?
C38 C39 H39 108.0 . . ?
C38 C39 C40 109.85(14) . . ?
C40 C39 H39 108.0 . . ?
C1 C2 C3 106.69(13) . . ?
C1 C2 H2 126.7 . . ?
C3 C2 H2 126.7 . . ?
P1 C6 H6 105.5 . . ?
C7 C6 P1 111.84(11) . . ?
C7 C6 H6 105.5 . . ?
C5 C6 P1 116.23(12) . . ?
C5 C6 H6 105.5 . . ?
C5 C6 C7 111.27(13) . . ?
C30 C36 H36 108.6 . . ?
C30 C36 C37 108.95(13) . . ?
C30 C36 C35 114.21(14) . . ?
C37 C36 H36 108.6 . . ?
C37 C36 C35 107.64(13) . . ?
C35 C36 H36 108.6 . . ?
C21 C20 H20A 109.5 . . ?
C21 C20 H20B 109.5 . . ?
C21 C20 H20C 109.5 . . ?
H20A C20 H20B 109.5 . . ?
H20A C20 H20C 109.5 . . ?
H20B C20 H20C 109.5 . . ?
C12 C18 H18 108.5 . . ?
C12 C18 C19 112.67(13) . . ?
C12 C18 C17 111.09(13) . . ?
C19 C18 H18 108.5 . . ?
C17 C18 H18 108.5 . . ?
C17 C18 C19 107.60(13) . . ?
C6 C7 H7A 109.5 . . ?
C6 C7 H7B 109.5 . . ?
C6 C7 H7C 109.5 . . ?
H7A C7 H7B 109.5 . . ?
H7A C7 H7C 109.5 . . ?
H7B C7 H7C 109.5 . . ?
C9 C10 H10A 109.5 . . ?
C9 C10 H10B 109.5 . . ?
C9 C10 H10C 109.5 . . ?
H10A C10 H10B 109.5 . . ?
H10A C10 H10C 109.5 . . ?
H10B C10 H10C 109.5 . . ?
P2 C24 H24 105.0 . . ?
C23 C24 P2 115.29(11) . . ?
C23 C24 H24 105.0 . . ?
C23 C24 C25 112.24(13) . . ?
C25 C24 P2 113.09(11) . . ?
C25 C24 H24 105.0 . . ?
C33 C32 H32 120.5 . . ?
C33 C32 C31 119.03(14) . . ?
C31 C32 H32 120.5 . . ?
C12 C13 H13 119.0 . . ?
C14 C13 C12 122.03(15) . . ?
C14 C13 H13 119.0 . . ?
C18 C19 H19A 109.5 . . ?
C18 C19 H19B 109.5 . . ?
C18 C19 H19C 109.5 . . ?
H19A C19 H19B 109.5 . . ?
H19A C19 H19C 109.5 . . ?
H19B C19 H19C 109.5 . . ?
C30 C31 H31 119.1 . . ?
C32 C31 C30 121.74(15) . . ?
C32 C31 H31 119.1 . . ?
C9 C8 H8A 109.5 . . ?
C9 C8 H8B 109.5 . . ?
C9 C8 H8C 109.5 . . ?
H8A C8 H8B 109.5 . . ?
H8A C8 H8C 109.5 . . ?
H8B C8 H8C 109.5 . . ?
C27 C28 H28A 109.5 . . ?
C27 C28 H28B 109.5 . . ?
C27 C28 H28C 109.5 . . ?
H28A C28 H28B 109.5 . . ?
H28A C28 H28C 109.5 . . ?
H28B C28 H28C 109.5 . . ?
C16 C15 H15 119.3 . . ?
C14 C15 C16 121.39(15) . . ?
C14 C15 H15 119.3 . . ?
C21 C22 H22A 109.5 . . ?
C21 C22 H22B 109.5 . . ?
C21 C22 H22C 109.5 . . ?
H22A C22 H22B 109.5 . . ?
H22A C22 H22C 109.5 . . ?
H22B C22 H22C 109.5 . . ?
C39 C38 H38A 109.5 . . ?
C39 C38 H38B 109.5 . . ?
C39 C38 H38C 109.5 . . ?
H38A C38 H38B 109.5 . . ?
H38A C38 H38C 109.5 . . ?
H38B C38 H38C 109.5 . . ?
C6 C5 H5A 109.5 . . ?
C6 C5 H5B 109.5 . . ?
C6 C5 H5C 109.5 . . ?
H5A C5 H5B 109.5 . . ?
H5A C5 H5C 109.5 . . ?
H5B C5 H5C 109.5 . . ?
C24 C23 H23A 109.5 . . ?
C24 C23 H23B 109.5 . . ?
C24 C23 H23C 109.5 . . ?
H23A C23 H23B 109.5 . . ?
H23A C23 H23C 109.5 . . ?
H23B C23 H23C 109.5 . . ?
C36 C37 H37A 109.5 . . ?
C36 C37 H37B 109.5 . . ?
C36 C37 H37C 109.5 . . ?
H37A C37 H37B 109.5 . . ?
H37A C37 H37C 109.5 . . ?
H37B C37 H37C 109.5 . . ?
C27 C26 H26A 109.5 . . ?
C27 C26 H26B 109.5 . . ?
C27 C26 H26C 109.5 . . ?
H26A C26 H26B 109.5 . . ?
H26A C26 H26C 109.5 . . ?
H26B C26 H26C 109.5 . . ?
C24 C25 H25A 109.5 . . ?
C24 C25 H25B 109.5 . . ?
C24 C25 H25C 109.5 . . ?
H25A C25 H25B 109.5 . . ?
H25A C25 H25C 109.5 . . ?
H25B C25 H25C 109.5 . . ?
C18 C17 H17A 109.5 . . ?
C18 C17 H17B 109.5 . . ?
C18 C17 H17C 109.5 . . ?
H17A C17 H17B 109.5 . . ?
H17A C17 H17C 109.5 . . ?
H17B C17 H17C 109.5 . . ?
C36 C35 H35A 109.5 . . ?
C36 C35 H35B 109.5 . . ?
C36 C35 H35C 109.5 . . ?
H35A C35 H35B 109.5 . . ?
H35A C35 H35C 109.5 . . ?
H35B C35 H35C 109.5 . . ?
C13 C14 H14 120.5 . . ?
C15 C14 C13 119.04(15) . . ?
C15 C14 H14 120.5 . . ?
C39 C40 H40A 109.5 . . ?
C39 C40 H40B 109.5 . . ?
C39 C40 H40C 109.5 . . ?
H40A C40 H40B 109.5 . . ?
H40A C40 H40C 109.5 . . ?
H40B C40 H40C 109.5 . . ?
C01E C01D H01D 120.2 3_666 . ?
C01E C01D C01F 119.6(2) 3_666 . ?
C01F C01D H01D 120.2 . . ?
C01D C01E H01E 119.9 3_666 . ?
C01D C01E C01F 120.12(19) 3_666 . ?
C01F C01E H01E 119.9 . . ?
C01D C01F C01E 120.25(19) . . ?
C01D C01F H01F 119.9 . . ?
C01E C01F H01F 119.9 . . ?

loop_
_geom_bond_atom_site_label_1
_geom_bond_atom_site_label_2
_geom_bond_distance
_geom_bond_site_symmetry_2
_geom_bond_publ_flag
Ga1 Cl2 2.1935(4) . ?
Ga1 Cl1 2.2223(4) . ?
Ga1 N1 1.9481(12) . ?
Ga1 N3 2.1521(12) . ?
Ga1 N2 2.1601(12) . ?
P2 N3 1.6342(12) . ?
P2 C27 1.8399(16) . ?
P2 C4 1.7725(15) . ?
P2 C24 1.8340(16) . ?
P1 N2 1.6255(12) . ?
P1 C1 1.7732(15) . ?
P1 C9 1.8396(15) . ?
P1 C6 1.8318(16) . ?
N1 C1 1.3614(18) . ?
N1 C4 1.3623(18) . ?
N3 C29 1.4528(18) . ?
N2 C11 1.4436(18) . ?
C29 C34 1.416(2) . ?
C29 C30 1.419(2) . ?
C1 C2 1.388(2) . ?
C11 C12 1.420(2) . ?
C11 C16 1.415(2) . ?
C21 H21 0.9800 . ?
C21 C16 1.518(2) . ?
C21 C20 1.530(2) . ?
C21 C22 1.533(2) . ?
C33 H33 0.9300 . ?
C33 C34 1.398(2) . ?
C33 C32 1.381(2) . ?
C34 C39 1.515(2) . ?
C9 H9 0.9800 . ?
C9 C10 1.532(2) . ?
C9 C8 1.538(2) . ?
C30 C36 1.522(2) . ?
C30 C31 1.398(2) . ?
C27 H27 0.9800 . ?
C27 C28 1.532(2) . ?
C27 C26 1.536(2) . ?
C12 C18 1.526(2) . ?
C12 C13 1.392(2) . ?
C16 C15 1.396(2) . ?
C3 H3 0.9300 . ?
C3 C4 1.391(2) . ?
C3 C2 1.405(2) . ?
C39 H39 0.9800 . ?
C39 C38 1.527(2) . ?
C39 C40 1.535(2) . ?
C2 H2 0.9300 . ?
C6 H6 0.9800 . ?
C6 C7 1.538(2) . ?
C6 C5 1.537(2) . ?
C36 H36 0.9800 . ?
C36 C37 1.540(2) . ?
C36 C35 1.541(2) . ?
C20 H20A 0.9600 . ?
C20 H20B 0.9600 . ?
C20 H20C 0.9600 . ?
C18 H18 0.9800 . ?
C18 C19 1.547(2) . ?
C18 C17 1.533(2) . ?
C7 H7A 0.9600 . ?
C7 H7B 0.9600 . ?
C7 H7C 0.9600 . ?
C10 H10A 0.9600 . ?
C10 H10B 0.9600 . ?
C10 H10C 0.9600 . ?
C24 H24 0.9800 . ?
C24 C23 1.534(2) . ?
C24 C25 1.534(2) . ?
C32 H32 0.9300 . ?
C32 C31 1.383(2) . ?
C13 H13 0.9300 . ?
C13 C14 1.384(2) . ?
C19 H19A 0.9600 . ?
C19 H19B 0.9600 . ?
C19 H19C 0.9600 . ?
C31 H31 0.9300 . ?
C8 H8A 0.9600 . ?
C8 H8B 0.9600 . ?
C8 H8C 0.9600 . ?
C28 H28A 0.9600 . ?
C28 H28B 0.9600 . ?
C28 H28C 0.9600 . ?
C15 H15 0.9300 . ?
C15 C14 1.382(2) . ?
C22 H22A 0.9600 . ?
C22 H22B 0.9600 . ?
C22 H22C 0.9600 . ?
C38 H38A 0.9600 . ?
C38 H38B 0.9600 . ?
C38 H38C 0.9600 . ?
C5 H5A 0.9600 . ?
C5 H5B 0.9600 . ?
C5 H5C 0.9600 . ?
C23 H23A 0.9600 . ?
C23 H23B 0.9600 . ?
C23 H23C 0.9600 . ?
C37 H37A 0.9600 . ?
C37 H37B 0.9600 . ?
C37 H37C 0.9600 . ?
C26 H26A 0.9600 . ?
C26 H26B 0.9600 . ?
C26 H26C 0.9600 . ?
C25 H25A 0.9600 . ?
C25 H25B 0.9600 . ?
C25 H25C 0.9600 . ?
C17 H17A 0.9600 . ?
C17 H17B 0.9600 . ?
C17 H17C 0.9600 . ?
C35 H35A 0.9600 . ?
C35 H35B 0.9600 . ?
C35 H35C 0.9600 . ?
C14 H14 0.9300 . ?
C40 H40A 0.9600 . ?
C40 H40B 0.9600 . ?
C40 H40C 0.9600 . ?
C01D H01D 0.9300 . ?
C01D C01E 1.377(3) 3_666 ?
C01D C01F 1.380(3) . ?
C01E H01E 0.9300 . ?
C01E C01F 1.381(3) . ?
C01F H01F 0.9300 . ?

loop_
_geom_torsion_atom_site_label_1
_geom_torsion_atom_site_label_2
_geom_torsion_atom_site_label_3
_geom_torsion_atom_site_label_4
_geom_torsion
_geom_torsion_site_symmetry_1
_geom_torsion_site_symmetry_2
_geom_torsion_site_symmetry_3
_geom_torsion_site_symmetry_4
_geom_torsion_publ_flag
Ga1 N1 C1 P1 -14.84(16) . . . . ?
Ga1 N1 C1 C2 162.72(11) . . . . ?
Ga1 N1 C4 P2 12.04(16) . . . . ?
Ga1 N1 C4 C3 -162.72(11) . . . . ?
Ga1 N3 C29 C34 -90.11(16) . . . . ?
Ga1 N3 C29 C30 93.69(16) . . . . ?
Ga1 N2 C11 C12 -87.67(15) . . . . ?
Ga1 N2 C11 C16 90.40(15) . . . . ?
P2 N3 C29 C34 87.57(14) . . . . ?
P2 N3 C29 C30 -88.63(15) . . . . ?
P1 N2 C11 C12 91.47(15) . . . . ?
P1 N2 C11 C16 -90.46(15) . . . . ?
P1 C1 C2 C3 176.81(14) . . . . ?
N1 C1 C2 C3 0.07(18) . . . . ?
N3 P2 C27 C28 -62.90(13) . . . . ?
N3 P2 C27 C26 174.47(11) . . . . ?
N3 P2 C4 N1 4.68(12) . . . . ?
N3 P2 C4 C3 177.43(17) . . . . ?
N3 P2 C24 C23 143.68(12) . . . . ?
N3 P2 C24 C25 -85.29(13) . . . . ?
N3 C29 C34 C33 -164.57(13) . . . . ?
N3 C29 C34 C39 20.7(2) . . . . ?
N3 C29 C30 C36 -19.0(2) . . . . ?
N3 C29 C30 C31 164.79(13) . . . . ?
N2 P1 C1 N1 -1.89(12) . . . . ?
N2 P1 C1 C2 -178.54(17) . . . . ?
N2 P1 C9 C10 65.15(13) . . . . ?
N2 P1 C9 C8 -171.16(11) . . . . ?
N2 P1 C6 C7 76.35(12) . . . . ?
N2 P1 C6 C5 -154.36(11) . . . . ?
N2 C11 C12 C18 2.4(2) . . . . ?
N2 C11 C12 C13 -178.80(14) . . . . ?
N2 C11 C16 C21 -6.1(2) . . . . ?
N2 C11 C16 C15 177.91(14) . . . . ?
C29 C34 C39 C38 -139.06(15) . . . . ?
C29 C34 C39 C40 97.91(17) . . . . ?
C29 C30 C36 C37 -108.01(16) . . . . ?
C29 C30 C36 C35 131.61(16) . . . . ?
C29 C30 C31 C32 2.5(2) . . . . ?
C1 P1 N2 Ga1 15.01(8) . . . . ?
C1 P1 N2 C11 -164.20(11) . . . . ?
C1 P1 C9 C10 -47.29(12) . . . . ?
C1 P1 C9 C8 76.40(13) . . . . ?
C1 P1 C6 C7 -171.35(11) . . . . ?
C1 P1 C6 C5 -42.07(14) . . . . ?
C1 N1 C4 P2 174.67(10) . . . . ?
C1 N1 C4 C3 -0.08(17) . . . . ?
C11 C12 C18 C19 -123.16(16) . . . . ?
C11 C12 C18 C17 116.02(17) . . . . ?
C11 C12 C13 C14 -0.2(3) . . . . ?
C11 C16 C15 C14 2.0(3) . . . . ?
C21 C16 C15 C14 -174.26(16) . . . . ?
C33 C34 C39 C38 46.21(19) . . . . ?
C33 C34 C39 C40 -76.81(18) . . . . ?
C33 C32 C31 C30 6.3(2) . . . . ?
C34 C29 C30 C36 164.75(14) . . . . ?
C34 C29 C30 C31 -11.5(2) . . . . ?
C34 C33 C32 C31 -6.0(2) . . . . ?
C9 P1 N2 Ga1 -101.14(8) . . . . ?
C9 P1 N2 C11 79.65(13) . . . . ?
C9 P1 C1 N1 120.44(11) . . . . ?
C9 P1 C1 C2 -56.21(19) . . . . ?
C9 P1 C6 C7 -53.73(13) . . . . ?
C9 P1 C6 C5 75.55(13) . . . . ?
C30 C29 C34 C33 11.7(2) . . . . ?
C30 C29 C34 C39 -162.99(13) . . . . ?
C27 P2 N3 Ga1 99.16(8) . . . . ?
C27 P2 N3 C29 -78.92(12) . . . . ?
C27 P2 C4 N1 -118.05(11) . . . . ?
C27 P2 C4 C3 54.70(19) . . . . ?
C27 P2 C24 C23 -86.58(13) . . . . ?
C27 P2 C24 C25 44.44(13) . . . . ?
C12 C11 C16 C21 172.04(13) . . . . ?
C12 C11 C16 C15 -4.0(2) . . . . ?
C12 C13 C14 C15 -1.9(3) . . . . ?
C16 C11 C12 C18 -175.69(14) . . . . ?
C16 C11 C12 C13 3.1(2) . . . . ?
C16 C15 C14 C13 0.9(3) . . . . ?
C4 P2 N3 Ga1 -16.85(8) . . . . ?
C4 P2 N3 C29 165.07(10) . . . . ?
C4 P2 C27 C28 50.23(13) . . . . ?
C4 P2 C27 C26 -72.39(13) . . . . ?
C4 P2 C24 C23 30.65(14) . . . . ?
C4 P2 C24 C25 161.67(11) . . . . ?
C4 N1 C1 P1 -177.55(10) . . . . ?
C4 N1 C1 C2 0.01(17) . . . . ?
C4 C3 C2 C1 -0.11(18) . . . . ?
C2 C3 C4 P2 -172.80(14) . . . . ?
C2 C3 C4 N1 0.12(18) . . . . ?
C6 P1 N2 Ga1 132.91(7) . . . . ?
C6 P1 N2 C11 -46.30(13) . . . . ?
C6 P1 C1 N1 -121.51(11) . . . . ?
C6 P1 C1 C2 61.84(19) . . . . ?
C6 P1 C9 C10 -166.68(11) . . . . ?
C6 P1 C9 C8 -43.00(14) . . . . ?
C36 C30 C31 C32 -173.94(14) . . . . ?
C20 C21 C16 C11 -108.99(16) . . . . ?
C20 C21 C16 C15 67.11(18) . . . . ?
C18 C12 C13 C14 178.69(16) . . . . ?
C24 P2 N3 Ga1 -135.44(7) . . . . ?
C24 P2 N3 C29 46.48(12) . . . . ?
C24 P2 C27 C28 170.00(11) . . . . ?
C24 P2 C27 C26 47.37(14) . . . . ?
C24 P2 C4 N1 123.86(11) . . . . ?
C24 P2 C4 C3 -63.40(19) . . . . ?
C32 C33 C34 C29 -3.0(2) . . . . ?
C32 C33 C34 C39 171.88(14) . . . . ?
C13 C12 C18 C19 58.01(19) . . . . ?
C13 C12 C18 C17 -62.81(19) . . . . ?
C31 C30 C36 C37 68.24(17) . . . . ?
C31 C30 C36 C35 -52.14(19) . . . . ?
C22 C21 C16 C11 128.26(15) . . . . ?
C22 C21 C16 C15 -55.63(19) . . . . ?
C01D C01E C01F C01D 0.5(3) 3_666 . . . ?
C01E C01D C01F C01E -0.5(3) 3_666 . . . ?
